data_7236655
loop_
_publ_author_name
'Wang, Fan'
'Zhuo, Hong-Yan'
'Han, Xiguang'
'Chen, Wen-Miao'
'Sun, Di'

_publ_section_title
;
 Foam-like CoO@N,S-codoped carbon composites derived from a
 well-designed&#x00A0;N,S-rich Co-MOF for lithium-ion batteries
;
_journal_issue 44
_journal_name_full 'Journal of Materials Chemistry A'
_journal_page_first 22964
_journal_paper_doi 10.1039/C7TA07971K
_journal_volume 5
_journal_year 2017
_chemical_formula_moiety 'C18 H16 Co N6 O5 S, H2 O'
_chemical_formula_sum 'C18 H18 Co N6 O6 S'
_chemical_formula_weight 505.37
_space_group_crystal_system orthorhombic
_space_group_IT_number 33
_space_group_name_Hall 'P 2c -2n'
_space_group_name_H-M_alt 'P n a 21'
_atom_sites_solution_hydrogens mixed
_audit_creation_date 2017-09-04
_audit_creation_method
;
Olex2 1.2
(compiled 2017.03.28 svn.r3405 for OlexSys, GUI svn.r5337)
;
_audit_update_record
;
2017-09-04 deposited with the CCDC.
2017-10-18 downloaded from the CCDC.
;
_cell_angle_alpha 90
_cell_angle_beta 90
_cell_angle_gamma 90
_cell_formula_units_Z 4
_cell_length_a 10.5854(16)
_cell_length_b 12.2457(18)
_cell_length_c 16.403(2)
_cell_measurement_reflns_used 3607
_cell_measurement_temperature 298(2)
_cell_measurement_theta_max 24.873
_cell_measurement_theta_min 2.543
_cell_volume 2126.2(5)
_computing_cell_refinement 'SAINT V8.30C (?, 2016)'
_computing_data_reduction 'SAINT V8.30C (?, 2016)'
_computing_molecular_graphics 'Olex2 (Dolomanov et al., 2009)'
_computing_publication_material 'Olex2 (Dolomanov et al., 2009)'
_computing_structure_refinement 'ShelXL (Sheldrick, 2015)'
_diffrn_ambient_temperature 298.15
_diffrn_detector_area_resol_mean 8
_diffrn_measured_fraction_theta_full 0.974
_diffrn_measured_fraction_theta_max 0.997
_diffrn_measurement_device_type 'Bruker APEX-II'
_diffrn_measurement_method '\w and \f scans'
_diffrn_radiation_monochromator graphite
_diffrn_radiation_type MoK\a
_diffrn_radiation_wavelength 0.71073
_diffrn_reflns_av_R_equivalents 0.0234
_diffrn_reflns_av_unetI/netI 0.0409
_diffrn_reflns_Laue_measured_fraction_full 0.974
_diffrn_reflns_Laue_measured_fraction_max 0.997
_diffrn_reflns_limit_h_max 12
_diffrn_reflns_limit_h_min -9
_diffrn_reflns_limit_k_max 13
_diffrn_reflns_limit_k_min -14
_diffrn_reflns_limit_l_max 19
_diffrn_reflns_limit_l_min -18
_diffrn_reflns_number 9476
_diffrn_reflns_point_group_measured_fraction_full 0.945
_diffrn_reflns_point_group_measured_fraction_max 0.968
_diffrn_reflns_theta_full 25.242
_diffrn_reflns_theta_max 24.998
_diffrn_reflns_theta_min 2.543
_diffrn_source 'sealed tube'
_exptl_absorpt_coefficient_mu 0.954
_exptl_absorpt_correction_type multi-scan
_exptl_crystal_colour 'metallic dark violet'
_exptl_crystal_colour_lustre metallic
_exptl_crystal_colour_modifier dark
_exptl_crystal_colour_primary violet
_exptl_crystal_density_diffrn 1.579
_exptl_crystal_description block
_exptl_crystal_F_000 1036
_exptl_crystal_size_max 0.12
_exptl_crystal_size_mid 0.1
_exptl_crystal_size_min 0.08
_exptl_transmission_factor_max 0.927
_exptl_transmission_factor_min 0.892
_refine_diff_density_max 0.474
_refine_diff_density_min -0.326
_refine_diff_density_rms 0.050
_refine_ls_abs_structure_details
;
 Flack x determined using 1447 quotients [(I+)-(I-)]/[(I+)+(I-)]
 (Parsons and Flack (2004), Acta Cryst. A60, s61).
;
_refine_ls_abs_structure_Flack -0.009(8)
_refine_ls_extinction_method none
_refine_ls_goodness_of_fit_ref 1.031
_refine_ls_hydrogen_treatment constr
_refine_ls_matrix_type full
_refine_ls_number_parameters 293
_refine_ls_number_reflns 3646
_refine_ls_number_restraints 1
_refine_ls_restrained_S_all 1.031
_refine_ls_R_factor_all 0.0339
_refine_ls_R_factor_gt 0.0294
_refine_ls_shift/su_max 0.000
_refine_ls_shift/su_mean 0.000
_refine_ls_structure_factor_coef Fsqd
_refine_ls_weighting_details 'w=1/[\s^2^(Fo^2^)+(0.0474P)^2^+0.0447P] where P=(Fo^2^+2Fc^2^)/3'
_refine_ls_weighting_scheme calc
_refine_ls_wR_factor_gt 0.0760
_refine_ls_wR_factor_ref 0.0789
_reflns_Friedel_coverage 0.870
_reflns_Friedel_fraction_full 0.913
_reflns_Friedel_fraction_max 0.936
_reflns_number_gt 3350
_reflns_number_total 3646
_reflns_threshold_expression 'I > 2\s(I)'
_cod_data_source_file c7ta07971k2.cif
_cod_data_source_block p
_cod_database_code 7236655
_shelxl_version_number 2013-4
_shelx_space_group_comment
;
The symmetry employed for this shelxl refinement is uniquely defined
by the following loop, which should always be used as a source of
symmetry information in preference to the above space-group names.
They are only intended as comments.
;
_shelx_estimated_absorpt_t_max 0.928
_shelx_estimated_absorpt_t_min 0.894
_olex2_refinement_description
;
1. Fixed Uiso
 At 1.2 times of:
  All C(H) groups
 At 1.5 times of:
  All C(H,H,H) groups, All O(H,H) groups
2.a Rotating group:
 O1W(H1WA,H1WB), O2W(H2WA,H2WB)
2.b Aromatic/amide H refined with riding coordinates:
 C3(H3), C4(H4), C6(H6), C8(H8), C11(H11), C12(H12), C15(H15), C16(H16)
2.c Idealised Me refined as rotating group:
 C1(H1A,H1B,H1C), C9(H9A,H9B,H9C)
;
_olex2_submission_special_instructions 'No special instructions were received'

loop_
_space_group_symop_operation_xyz
'x, y, z'
'-x, -y, z+1/2'
'-x+1/2, y+1/2, z+1/2'
'x+1/2, -y+1/2, z'

loop_
_atom_site_label
_atom_site_type_symbol
_atom_site_fract_x
_atom_site_fract_y
_atom_site_fract_z
_atom_site_U_iso_or_equiv
_atom_site_adp_type
_atom_site_occupancy
_atom_site_site_symmetry_order
_atom_site_calc_flag
_atom_site_refinement_flags_posn
Co1 Co 0.35909(4) 0.03224(4) 0.18513(3) 0.02388(16) Uani 1 1 d .
S1 S 0.36002(10) 0.27706(10) -0.06146(7) 0.0371(3) Uani 1 1 d .
O1 O 0.3756(3) 0.1574(3) 0.0969(2) 0.0355(7) Uani 1 1 d .
O1W O 0.1897(3) 0.1164(3) 0.2217(2) 0.0412(8) Uani 1 1 d .
H1WA H 0.2079 0.1794 0.2435 0.062 Uiso 1 1 d GR
H1WB H 0.1487 0.0779 0.2576 0.062 Uiso 1 1 d GR
O2 O 0.2754(3) 0.0088(2) 0.05780(18) 0.0316(7) Uani 1 1 d .
O3 O 0.3704(4) 0.4544(4) -0.1819(3) 0.0862(18) Uani 1 1 d .
O4 O 0.2094(3) 0.3954(2) -0.25945(18) 0.0343(7) Uani 1 1 d .
N1 N 0.4548(3) 0.0967(3) 0.2876(2) 0.0317(8) Uani 1 1 d .
N2 N 0.5310(3) 0.1922(3) 0.3901(2) 0.0309(8) Uani 1 1 d .
N3 N 0.4736(3) 0.3536(3) 0.4564(2) 0.0385(9) Uani 1 1 d .
N4 N 0.6081(3) 0.4415(4) 0.5535(3) 0.0426(10) Uani 1 1 d .
N5 N 0.8080(3) 0.3699(3) 0.5870(2) 0.0306(8) Uani 1 1 d .
N6 N 0.9806(3) 0.4355(3) 0.6446(2) 0.0287(8) Uani 1 1 d .
C1 C 0.3827(5) 0.2913(4) 0.2930(3) 0.0410(12) Uani 1 1 d .
H1A H 0.3061 0.2991 0.3238 0.062 Uiso 1 1 calc GR
H1B H 0.3626 0.2820 0.2364 0.062 Uiso 1 1 calc GR
H1C H 0.4337 0.3555 0.2998 0.062 Uiso 1 1 calc GR
C2 C 0.4543(4) 0.1932(4) 0.3230(3) 0.0291(9) Uani 1 1 d .
C3 C 0.5336(5) 0.0302(4) 0.3341(3) 0.0433(13) Uani 1 1 d .
H3 H 0.5503 -0.0430 0.3233 0.052 Uiso 1 1 calc R
C4 C 0.5816(5) 0.0870(4) 0.3964(3) 0.0425(12) Uani 1 1 d .
H4 H 0.6374 0.0617 0.4359 0.051 Uiso 1 1 calc R
C5 C 0.5613(4) 0.2784(4) 0.4449(3) 0.0310(10) Uani 1 1 d .
C6 C 0.6766(4) 0.2785(4) 0.4862(3) 0.0333(11) Uani 1 1 d .
H6 H 0.7378 0.2254 0.4771 0.040 Uiso 1 1 calc R
C7 C 0.6937(4) 0.3623(4) 0.5412(3) 0.0305(10) Uani 1 1 d .
C8 C 0.5036(5) 0.4325(4) 0.5097(3) 0.0466(13) Uani 1 1 d .
H8 H 0.4438 0.4874 0.5167 0.056 Uiso 1 1 calc R
C9 C 0.8427(6) 0.5739(5) 0.5794(7) 0.110(4) Uani 1 1 d .
H9A H 0.8042 0.5713 0.5265 0.165 Uiso 1 1 calc GR
H9B H 0.9173 0.6184 0.5772 0.165 Uiso 1 1 calc GR
H9C H 0.7843 0.6046 0.6178 0.165 Uiso 1 1 calc GR
C10 C 0.8773(4) 0.4615(4) 0.6054(4) 0.0398(12) Uani 1 1 d .
C11 C 0.8710(4) 0.2819(4) 0.6192(3) 0.0371(11) Uani 1 1 d .
H11 H 0.8461 0.2091 0.6171 0.045 Uiso 1 1 calc R
C12 C 0.9764(4) 0.3221(4) 0.6545(3) 0.0392(11) Uani 1 1 d .
H12 H 1.0371 0.2806 0.6813 0.047 Uiso 1 1 calc R
C13 C 0.3136(4) 0.1033(4) 0.0432(3) 0.0289(9) Uani 1 1 d .
C14 C 0.2879(4) 0.1558(4) -0.0367(2) 0.0282(9) Uani 1 1 d .
C15 C 0.2068(4) 0.1239(4) -0.0963(3) 0.0410(11) Uani 1 1 d .
H15 H 0.1613 0.0590 -0.0944 0.049 Uiso 1 1 calc R
C16 C 0.1983(5) 0.1980(4) -0.1604(3) 0.0417(12) Uani 1 1 d .
H16 H 0.1459 0.1883 -0.2054 0.050 Uiso 1 1 calc R
C17 C 0.2752(4) 0.2864(4) -0.1503(3) 0.0326(10) Uani 1 1 d .
C18 C 0.2867(4) 0.3867(4) -0.2007(3) 0.0409(12) Uani 1 1 d .
O2W O 0.5092(5) 0.3507(4) 0.1094(3) 0.0915(16) Uani 1 1 d .
H2WA H 0.4690 0.2907 0.1118 0.137 Uiso 1 1 d GR
H2WB H 0.5781 0.3450 0.1357 0.137 Uiso 1 1 d GR

loop_
_atom_site_aniso_label
_atom_site_aniso_U_11
_atom_site_aniso_U_22
_atom_site_aniso_U_33
_atom_site_aniso_U_23
_atom_site_aniso_U_13
_atom_site_aniso_U_12
Co1 0.0264(3) 0.0270(3) 0.0182(3) 0.0036(3) 0.0008(3) -0.0001(2)
S1 0.0451(6) 0.0382(6) 0.0281(6) 0.0127(5) -0.0119(5) -0.0077(5)
O1 0.0445(18) 0.0374(18) 0.0247(16) 0.0067(14) -0.0053(14) -0.0070(15)
O1W 0.0408(17) 0.0408(19) 0.0419(19) 0.0082(16) 0.0073(16) 0.0065(15)
O2 0.0345(15) 0.0349(17) 0.0255(16) 0.0077(14) 0.0009(13) -0.0046(14)
O3 0.092(3) 0.076(3) 0.090(4) 0.054(3) -0.061(3) -0.047(2)
O4 0.0401(17) 0.0320(17) 0.0309(18) 0.0100(13) -0.0113(14) 0.0023(13)
N1 0.0355(18) 0.034(2) 0.0260(19) -0.0002(16) -0.0077(15) 0.0047(16)
N2 0.0323(19) 0.035(2) 0.0258(19) -0.0016(17) -0.0081(15) 0.0036(16)
N3 0.0265(18) 0.047(2) 0.042(2) -0.013(2) -0.0067(16) 0.0045(17)
N4 0.0276(18) 0.044(2) 0.056(3) -0.019(2) -0.0087(19) 0.0055(18)
N5 0.0242(17) 0.031(2) 0.036(2) -0.0053(16) -0.0058(16) 0.0010(16)
N6 0.0249(17) 0.0334(19) 0.028(2) 0.0000(16) -0.0042(15) -0.0003(15)
C1 0.047(3) 0.040(3) 0.037(3) -0.003(2) -0.009(2) 0.011(2)
C2 0.032(2) 0.032(2) 0.023(2) 0.0003(19) -0.0015(18) 0.0007(18)
C3 0.056(3) 0.030(3) 0.044(3) -0.007(2) -0.024(2) 0.010(2)
C4 0.056(3) 0.037(3) 0.035(3) 0.000(2) -0.019(2) 0.009(2)
C5 0.030(2) 0.033(2) 0.029(2) -0.0038(19) -0.002(2) 0.0019(18)
C6 0.028(2) 0.038(3) 0.034(3) -0.009(2) -0.0034(19) 0.0067(19)
C7 0.0213(19) 0.034(2) 0.037(3) -0.003(2) -0.0053(18) 0.0005(18)
C8 0.033(2) 0.048(3) 0.059(3) -0.016(3) -0.009(2) 0.013(2)
C9 0.064(4) 0.031(3) 0.236(13) 0.023(5) -0.076(6) -0.006(3)
C10 0.033(2) 0.030(3) 0.056(3) -0.003(2) -0.011(2) 0.0018(19)
C11 0.043(3) 0.028(2) 0.041(3) 0.004(2) -0.011(2) -0.004(2)
C12 0.040(2) 0.033(3) 0.045(3) 0.011(2) -0.013(2) -0.003(2)
C13 0.0249(19) 0.037(2) 0.025(2) 0.004(2) -0.0001(19) 0.0020(19)
C14 0.031(2) 0.030(2) 0.023(2) 0.0060(17) 0.0004(17) 0.0011(19)
C15 0.043(3) 0.042(3) 0.039(3) 0.011(2) -0.010(2) -0.010(2)
C16 0.044(3) 0.050(3) 0.031(3) 0.009(2) -0.018(2) -0.005(2)
C17 0.034(2) 0.040(3) 0.024(2) 0.0099(19) -0.0043(18) 0.004(2)
C18 0.041(3) 0.047(3) 0.034(3) 0.013(2) -0.011(2) -0.006(2)
O2W 0.098(4) 0.080(3) 0.097(4) 0.017(3) -0.031(3) -0.027(3)

loop_
_atom_type_symbol
_atom_type_description
_atom_type_scat_dispersion_real
_atom_type_scat_dispersion_imag
_atom_type_scat_source
C C 0.0033 0.0016 'International Tables Vol C Tables 4.2.6.8 and 6.1.1.4'
H H 0.0000 0.0000 'International Tables Vol C Tables 4.2.6.8 and 6.1.1.4'
Co Co 0.3494 0.9721 'International Tables Vol C Tables 4.2.6.8 and 6.1.1.4'
N N 0.0061 0.0033 'International Tables Vol C Tables 4.2.6.8 and 6.1.1.4'
O O 0.0106 0.0060 'International Tables Vol C Tables 4.2.6.8 and 6.1.1.4'
S S 0.1246 0.1234 'International Tables Vol C Tables 4.2.6.8 and 6.1.1.4'

loop_
_geom_angle_atom_site_label_1
_geom_angle_atom_site_label_2
_geom_angle_atom_site_label_3
_geom_angle
_geom_angle_site_symmetry_1
_geom_angle_site_symmetry_3
_geom_angle_publ_flag
O1 Co1 O1W 84.99(12) . . ?
O1 Co1 O2 59.86(11) . . y
O1 Co1 N1 103.50(13) . . y
O1 Co1 N6 96.93(13) . 3_644 y
O1W Co1 O2 89.51(12) . . ?
O1W Co1 N6 174.90(13) . 3_644 ?
O4 Co1 O1 158.38(12) 3_545 . y
O4 Co1 O1W 88.46(12) 3_545 . ?
O4 Co1 O2 99.58(12) 3_545 . y
O4 Co1 N1 97.07(14) 3_545 . y
O4 Co1 N6 88.07(12) 3_545 3_644 y
N1 Co1 O1W 89.96(13) . . ?
N1 Co1 O2 163.33(12) . . y
N1 Co1 N6 94.17(13) . 3_644 y
N6 Co1 O2 87.40(12) 3_644 . y
C17 S1 C14 91.5(2) . . ?
C13 O1 Co1 93.1(3) . . ?
C13 O2 Co1 86.2(3) . . ?
C18 O4 Co1 129.6(3) . 3_554 ?
C2 N1 Co1 133.2(3) . . ?
C2 N1 C3 106.6(4) . . ?
C3 N1 Co1 120.2(3) . . ?
C2 N2 C4 107.2(4) . . ?
C2 N2 C5 129.4(4) . . ?
C4 N2 C5 123.4(4) . . ?
C5 N3 C8 115.4(4) . . ?
C8 N4 C7 115.0(4) . . ?
C10 N5 C7 128.4(4) . . ?
C11 N5 C7 124.3(4) . . ?
C11 N5 C10 107.3(4) . . ?
C10 N6 Co1 132.1(3) . 3_655 ?
C10 N6 C12 105.8(4) . . ?
C12 N6 Co1 122.0(3) . 3_655 ?
N1 C2 N2 110.2(4) . . ?
N1 C2 C1 125.1(4) . . ?
N2 C2 C1 124.7(4) . . ?
C4 C3 N1 110.0(4) . . ?
C3 C4 N2 106.1(4) . . ?
N3 C5 N2 116.7(4) . . ?
N3 C5 C6 123.1(4) . . ?
C6 C5 N2 120.2(4) . . ?
C7 C6 C5 115.6(4) . . ?
N4 C7 N5 116.5(4) . . ?
N4 C7 C6 123.2(4) . . ?
C6 C7 N5 120.3(4) . . ?
N4 C8 N3 127.7(5) . . ?
N5 C10 C9 124.2(5) . . ?
N6 C10 N5 110.8(4) . . ?
N6 C10 C9 124.9(4) . . ?
C12 C11 N5 106.3(4) . . ?
C11 C12 N6 109.8(4) . . ?
O1 C13 C14 118.5(4) . . ?
O2 C13 O1 120.8(4) . . ?
O2 C13 C14 120.8(4) . . ?
C13 C14 S1 120.1(3) . . ?
C15 C14 S1 111.1(3) . . ?
C15 C14 C13 128.8(4) . . ?
C14 C15 C16 113.4(4) . . ?
C17 C16 C15 112.7(4) . . ?
C16 C17 S1 111.3(3) . . ?
C16 C17 C18 129.6(4) . . ?
C18 C17 S1 119.0(3) . . ?
O3 C18 O4 126.1(4) . . ?
O3 C18 C17 117.9(4) . . ?
O4 C18 C17 116.1(4) . . ?

loop_
_geom_bond_atom_site_label_1
_geom_bond_atom_site_label_2
_geom_bond_distance
_geom_bond_site_symmetry_2
_geom_bond_publ_flag
Co1 O1 2.115(3) . y
Co1 O1W 2.153(3) . ?
Co1 O2 2.287(3) . y
Co1 O4 2.039(3) 3_545 y
Co1 N1 2.115(4) . y
Co1 N6 2.174(3) 3_644 y
S1 C14 1.718(4) . ?
S1 C17 1.716(4) . ?
O1 C13 1.283(5) . ?
O2 C13 1.249(5) . ?
O3 C18 1.252(6) . ?
O4 Co1 2.040(3) 3_554 y
O4 C18 1.268(5) . ?
N1 C2 1.316(6) . ?
N1 C3 1.393(6) . ?
N2 C2 1.367(6) . ?
N2 C4 1.398(6) . ?
N2 C5 1.424(5) . ?
N3 C5 1.321(6) . ?
N3 C8 1.342(6) . ?
N4 C7 1.342(6) . ?
N4 C8 1.324(6) . ?
N5 C7 1.427(5) . ?
N5 C10 1.374(6) . ?
N5 C11 1.373(6) . ?
N6 Co1 2.174(3) 3_655 y
N6 C10 1.308(6) . ?
N6 C12 1.399(6) . ?
C1 C2 1.504(6) . ?
C3 C4 1.337(7) . ?
C5 C6 1.395(6) . ?
C6 C7 1.380(6) . ?
C9 C10 1.487(8) . ?
C11 C12 1.350(6) . ?
C13 C14 1.484(6) . ?
C14 C15 1.358(7) . ?
C15 C16 1.392(7) . ?
C16 C17 1.365(6) . ?
C17 C18 1.486(6) . ?
